data_2100449
loop_
_publ_author_name
'Barnett, Sarah A.'
'Broder, Charlotte K.'
'Shankland, Kenneth'
'David, Bill I. F.'
'Ibberson, Richard'
'Tocher, Derek A.'

_publ_section_title
;
 Single-crystal X-ray and neutron powder diffraction investigation of
 the phase transition in tetrachlorobenzene
;
_journal_coeditor_code SO5001
_journal_date_accepted 2005-12-15
_journal_date_recd_electronic 2005-10-19
_journal_issue 2
_journal_name_full 'Acta Crystallographica Section B'
_journal_page_first 287
_journal_page_last 295
_journal_paper_category FA
_journal_paper_doi 10.1107/S0108768105042102
_journal_volume 62
_journal_year 2006
_chemical_formula_moiety 'C6 Cl4 D2'
_chemical_formula_structural 'C6 D2 Cl4'
_chemical_formula_sum 'C6 Cl4 D2'
_chemical_formula_weight 217.88
_chemical_name_common '1,2,4,5-tetrachlorobenzene - alpha polymorph'
_chemical_name_systematic
;
1,2,4,5-tetrachlorobenzene
;
_space_group_IT_number 2
_symmetry_cell_setting triclinic
_symmetry_space_group_name_Hall '-P 1'
_symmetry_space_group_name_H-M 'P -1'
_cell_angle_alpha 91.9780(9)
_cell_angle_beta 99.058(2)
_cell_angle_gamma 96.234(2)
_cell_formula_units_Z 2
_cell_length_a 3.79900(10)
_cell_length_b 10.62580(10)
_cell_length_c 9.47938(7)
_cell_measurement_reflns_used 1995
_cell_measurement_temperature 150(2)
_cell_volume 375.132(11)
_computing_data_collection 'custom ISIS software'
_computing_data_reduction 'custom ISIS software'
_computing_structure_refinement 'Topas v3.1 (Coehlo, 2003)'
_diffrn_ambient_temperature 150(2)
_diffrn_measurement_device_type 'HRPD, ISIS'
_diffrn_radiation_probe neutron
_diffrn_radiation_type Neutron
_diffrn_reflns_limit_h_max 5
_diffrn_reflns_limit_h_min 0
_diffrn_reflns_limit_k_max 14
_diffrn_reflns_limit_k_min -14
_diffrn_reflns_limit_l_max 12
_diffrn_reflns_limit_l_min -13
_diffrn_reflns_number 1995
_exptl_absorpt_coefficient_mu 0.51
_exptl_absorpt_correction_type empirical
_exptl_absorpt_process_details
;
Mu = 0.51cm^-1^ at 1.8\A
calculated using custom ISIS software program Arial Mucalc
;
_exptl_crystal_density_method 'not measured'
_refine_ls_extinction_method none
_refine_ls_goodness_of_fit_all 1.324
_refine_ls_hydrogen_treatment refxyz
_refine_ls_matrix_type sparse
_refine_ls_number_constraints 74
_refine_ls_number_parameters 27
_refine_ls_number_restraints 11
_refine_ls_shift/su_max 0.001
_refine_ls_weighting_scheme sigma
_cod_data_source_file so5001.cif
_cod_data_source_block tcb_alpha_150K_neutron
_cod_depositor_comments
;
The following automatic conversions were performed:
'_symmetry_cell_setting' value 'Triclinic' changed to 'triclinic'
according to '/home/saulius/struct/CIF-dictionaries/cif_core.dic'
dictionary named 'cif_core.dic' version 2.4.1 from 2010-06-29.

Automatic conversion script
Id: cif_fix_enum 1527 2010-12-29 10:47:43Z saulius 

The following automatic conversions were performed:

'_symmetry_cell_setting' value 'Triclinic' changed to 'triclinic'
according to /home/saulius/struct/CIF-dictionaries/cif_core.dic
dictionary named 'cif_core.dic' version 2.4.1 from 2010-06-29.

Automatic conversion script
Id: cif_fix_values 1715 2011-07-08 13:25:40Z adriana 
;
_cod_original_cell_volume 375.130(10)
_cod_original_sg_symbol_H-M P-1
_cod_database_code 2100449

loop_
_symmetry_equiv_pos_site_id
_symmetry_equiv_pos_as_xyz
1 x,y,z
2 -x,-y,-z

loop_
_atom_site_type_symbol
_atom_site_label
_atom_site_fract_x
_atom_site_fract_y
_atom_site_fract_z
_atom_site_U_iso_or_equiv
_atom_site_adp_type
_atom_site_calc_flag
_atom_site_occupancy
C C1 0.07619512 0.4661579 0.3660548 1.88(5) Biso d 0.5
C C2 0.01282704 0.3733216 0.4617068 1.88(5) Biso d 0.5
C C3 0.06336808 0.5928364 0.404348 1.88(5) Biso d 0.5
Cl Cl1 0.1708635 0.424111 0.1996351 2.29(6) Biso d 0.5
Cl Cl2 0.02876395 0.2159304 0.4141295 2.29(6) Biso d 0.5
D H3 0.1131052 0.6657029 0.3292716 2.73(12) Biso d 0.5
C C1i -0.07619512 0.5338421 0.6339452 1.88(5) Biso d 0.5
C C2i -0.01282704 0.6266784 0.5382932 1.88(5) Biso d 0.5
C C3i -0.06336808 0.4071636 0.595652 1.88(5) Biso d 0.5
Cl Cl1i -0.1708635 0.575889 0.8003649 2.29(6) Biso d 0.5
Cl Cl2i -0.02876395 0.7840696 0.5858705 2.29(6) Biso d 0.5
D H3i -0.1131052 0.3342971 0.6707284 2.73(12) Biso d 0.5
C C4 0.4292004 -0.0303742 0.1349951 1.88(5) Biso d 0.5
C C5 0.5157836 -0.123122 0.04354817 1.88(5) Biso d 0.5
C C6 0.4134168 0.09274783 0.09144691 1.88(5) Biso d 0.5
Cl Cl4 0.3412357 -0.0681125 0.3027192 2.29(6) Biso d 0.5
Cl Cl5 0.5353939 -0.2760945 0.09765443 2.29(6) Biso d 0.5
D H6 0.3454583 0.1655449 0.1632229 2.73(12) Biso d 0.5
C C4j 0.5707996 0.0303742 -0.1349951 1.88(5) Biso d 0.5
C C5j 0.4842164 0.123122 -0.04354817 1.88(5) Biso d 0.5
C C6j 0.5865832 -0.09274783 -0.09144691 1.88(5) Biso d 0.5
Cl Cl4j 0.6587643 0.0681125 -0.3027192 2.29(6) Biso d 0.5
Cl Cl5j 0.4646061 0.2760945 -0.09765443 2.29(6) Biso d 0.5
D H6j 0.6545417 -0.1655449 -0.1632229 2.73(12) Biso d 0.5

loop_
_atom_type_symbol
_atom_type_description
_atom_type_scat_dispersion_real
_atom_type_scat_dispersion_imag
_atom_type_scat_source
C C 0.0000 0.0000 'International Tables Vol C Tables 4.2.6.8 and 6.1.1.4'
H H 0.0000 0.0000 'International Tables Vol C Tables 4.2.6.8 and 6.1.1.4'
Cl Cl 0.0000 0.0000 'International Tables Vol C Tables 4.2.6.8 and 6.1.1.4'

loop_
_geom_angle_atom_site_label_1
_geom_angle_atom_site_label_2
_geom_angle_atom_site_label_3
_geom_angle
Cl1 C1 C2 120.00
Cl1 C1 C3 120.00
C2 C1 C3 120.00
Cl1i C1i C2i 120.00
Cl1i C1i C3i 120.00
C2i C1i C3i 120.00
Cl2 C2 C1 120.00
Cl2 C2 C3i 120.00
C1 C2 C3i 120.00
Cl2i C2i C1i 120.00
Cl2i C2i C3 120.00
C1i C2i C3 120.00
C1 C3 C2i 120.00
C1i C3i C2 120.00
C1 C3 H3 120.00
C2i C3 H3 120.00
C1i C3i H3i 120.00
C2 C3i H3i 120.00
Cl4 C4 C5 120.00
Cl4 C4 C6 120.00
C5 C4 C6 120.00
Cl4j C4j C5j 120.00
Cl4j C4j C6j 120.00
C5j C4j C6j 120.00
Cl5 C5 C4 120.00
Cl5 C5 C6j 120.00
C4 C5 C6j 120.00
Cl5j C5j C4j 120.00
Cl5j C5j C6 120.00
C4j C5j C6 120.00
C4 C6 C5j 120.00
C4j C6j C5 120.00
C4 C6 H6 120.00
C5j C6 H6 120.00
C4j C6j H6j 120.00
C5 C6j H6j 120.00

loop_
_geom_bond_atom_site_label_1
_geom_bond_atom_site_label_2
_geom_bond_distance
Cl1 C1 1.7270
Cl1i C1i 1.7270
Cl2 C2 1.7270
Cl2i C2i 1.7270
C1 C2 1.3900
C1 C3 1.3900
C1i C2i 1.3900
C1i C3i 1.3900
C2 C3i 1.3900
C2i C3 1.3900
C3 H3 1.09
C3i H3i 1.09
Cl4 C4 1.7270
Cl4j C4j 1.7270
Cl5 C5 1.7270
Cl5j C5j 1.7270
C4 C5 1.3900
C4 C6 1.3900
C4j C5j 1.3900
C4j C6j 1.3900
C5 C6j 1.3900
C5j C6 1.3900

loop_
_geom_torsion_atom_site_label_1
_geom_torsion_atom_site_label_2
_geom_torsion_atom_site_label_3
_geom_torsion_atom_site_label_4
_geom_torsion
Cl1 C1 C2 Cl2 0.00
Cl1 C1 C2 C3i 179.98
C3 C1 C2 Cl2 180.00
C3 C1 C2 C3i 0.00
Cl1 C1 C3 C2i 179.98
C2 C1 C3 C2i 0.00
Cl1i C1i C2i Cl2i 0.02
Cl1i C1i C2i C3 -180.00
C3i C1i C2i Cl2i -180.00
C3i C1i C2i C3 0.00
Cl1i C1i C3i C2 179.98
C2i C1i C3i C2 0.00
Cl2 C2 C3i C1i 180.00
C1 C2 C3i C1i 0.00
Cl2i C2i C3 C1 180.00
C1i C2i C3 C1 0.02
Cl1 C1 C3 H3 0.00
C2 C1 C3 H3 180.00
Cl1i C1i C3i H3i 0.00
C2i C1i C3i H3i -180.00
Cl2 C2 C3i H3i 0.00
C1 C2 C3i H3i -180.00
Cl2i C2i C3 H3 0.00
C1i C2i C3 H3 -180.00
Cl4 C4 C5 Cl5 -0.02
Cl4 C4 C5 C6j -179.98
C6 C4 C5 Cl5 180.00
C6 C4 C5 C6j 0.00
Cl4 C4 C6 C5j -180.00
C5 C4 C6 C5j 0.00
Cl4j C4j C5j Cl5j 0.00
Cl4j C4j C5j C6 -180.00
C6j C4j C5j Cl5j 180.00
C6j C4j C5j C6 0.00
Cl4j C4j C6j C5 -180.00
C5j C4j C6j C5 0.00
Cl5 C5 C6j C4j -180.00
C4 C5 C6j C4j 0.00
Cl5j C5j C6 C4 -180.00
C4j C5j C6 C4 0.00
Cl4 C4 C6 H6 0.00
C5 C4 C6 H6 180.00
Cl4j C4j C6j H6j 0.00
C5j C4j C6j H6j 180.00
Cl5 C5 C6j H6j 0.00
C4 C5 C6j H6j -180.00
Cl5j C5j C6 H6 0.00
C4j C5j C6 H6 180.00
